data_7015379
loop_
_publ_author_name
'Seidler-Egdal, Rune Kirk'
'Johansson, Frank B.'
'Veltz\'e, Sune'
'Skou, Eivind M.'
'Bond, Andrew D.'
'McKenzie, Christine J.'

_publ_section_title
;
 Tunability of the M(II)M(III)/M(II)(2) and M(III)(2)/M(II)M(III)
 (M=Mn, Co) couples in bis-\m-O,O'-carboxylato-\m-OR bridged complexes.
;
_journal_issue 13
_journal_name_full 'Dalton transactions (Cambridge, England : 2003)'
_journal_page_first 3336
_journal_page_last 3345
_journal_paper_doi 10.1039/c0dt01552k
_journal_volume 40
_journal_year 2011
_chemical_formula_moiety
;
C49 H47 Co2 N6 O13 S2 +, Cl O4 -, 2(C3 H6 O)
;
_chemical_formula_sum 'C55 H59 Cl Co2 N6 O19 S2'
_chemical_formula_weight 1325.51
_space_group_IT_number 14
_symmetry_cell_setting monoclinic
_symmetry_space_group_name_Hall '-P 2yn'
_symmetry_space_group_name_H-M 'P 1 21/n 1'
_atom_sites_solution_hydrogens geom
_atom_sites_solution_primary direct
_atom_sites_solution_secondary difmap
_cell_angle_alpha 90.00
_cell_angle_beta 106.037(3)
_cell_angle_gamma 90.00
_cell_formula_units_Z 4
_cell_length_a 16.2647(13)
_cell_length_b 19.8095(16)
_cell_length_c 18.7038(14)
_cell_measurement_reflns_used 5249
_cell_measurement_temperature 180(2)
_cell_measurement_theta_max 22.49
_cell_measurement_theta_min 2.80
_cell_volume 5791.8(8)
_computing_cell_refinement 'SAINT v.7.06a (Bruker, 2003)'
_computing_data_collection 'APEX2 v.1.0-22 (Bruker Nonius, 2004)'
_computing_data_reduction 'SAINT v.7.06a'
_computing_molecular_graphics 'SHELXTL v.6.10'
_computing_publication_material 'SHELXTL v.6.10'
_computing_structure_refinement 'SHELXTL v.6.10'
_computing_structure_solution 'SHELXTL v.6.10 (Sheldrick, 2000)'
_diffrn_ambient_temperature 180(2)
_diffrn_measured_fraction_theta_full 0.994
_diffrn_measured_fraction_theta_max 0.994
_diffrn_measurement_device_type 'Bruker-Nonius X8APEX-II CCD'
_diffrn_measurement_method 'thin-slice \w and \f scans'
_diffrn_radiation_monochromator graphite
_diffrn_radiation_source 'fine-focus sealed tube'
_diffrn_radiation_type MoK\a
_diffrn_radiation_wavelength 0.71073
_diffrn_reflns_av_R_equivalents 0.0708
_diffrn_reflns_av_sigmaI/netI 0.0603
_diffrn_reflns_limit_h_max 19
_diffrn_reflns_limit_h_min -19
_diffrn_reflns_limit_k_max 23
_diffrn_reflns_limit_k_min -23
_diffrn_reflns_limit_l_max 22
_diffrn_reflns_limit_l_min -22
_diffrn_reflns_number 85764
_diffrn_reflns_theta_full 25.05
_diffrn_reflns_theta_max 25.05
_diffrn_reflns_theta_min 3.55
_diffrn_standards_number 0
_exptl_absorpt_coefficient_mu 0.771
_exptl_absorpt_correction_T_max 0.927
_exptl_absorpt_correction_T_min 0.774
_exptl_absorpt_correction_type multi-scan
_exptl_absorpt_process_details 'SADABS (Sheldrick, 2003)'
_exptl_crystal_colour pink
_exptl_crystal_density_diffrn 1.520
_exptl_crystal_density_method 'not measured'
_exptl_crystal_description block
_exptl_crystal_F_000 2744
_exptl_crystal_size_max 0.15
_exptl_crystal_size_mid 0.15
_exptl_crystal_size_min 0.10
_refine_diff_density_max 0.515
_refine_diff_density_min -0.377
_refine_diff_density_rms 0.061
_refine_ls_extinction_method none
_refine_ls_goodness_of_fit_ref 1.023
_refine_ls_hydrogen_treatment constr
_refine_ls_matrix_type full
_refine_ls_number_parameters 775
_refine_ls_number_reflns 10210
_refine_ls_number_restraints 0
_refine_ls_restrained_S_all 1.023
_refine_ls_R_factor_all 0.0731
_refine_ls_R_factor_gt 0.0373
_refine_ls_shift/su_max 0.001
_refine_ls_shift/su_mean 0.000
_refine_ls_structure_factor_coef Fsqd
_refine_ls_weighting_details 'calc w=1/[\s^2^(Fo^2^)+(0.0408P)^2^+1.9048P] where P=(Fo^2^+2Fc^2^)/3'
_refine_ls_weighting_scheme calc
_refine_ls_wR_factor_gt 0.0799
_refine_ls_wR_factor_ref 0.0896
_reflns_number_gt 6958
_reflns_number_total 10210
_reflns_threshold_expression I>2\s(I)
_cod_data_source_file c0dt01552k.txt
_cod_data_source_block 7_2Acetone
_cod_original_sg_symbol_H-M 'P 21/n'
_cod_database_code 7015379

loop_
_symmetry_equiv_pos_as_xyz
'x, y, z'
'-x+1/2, y+1/2, -z+1/2'
'-x, -y, -z'
'x-1/2, -y-1/2, z-1/2'

loop_
_atom_site_label
_atom_site_type_symbol
_atom_site_fract_x
_atom_site_fract_y
_atom_site_fract_z
_atom_site_U_iso_or_equiv
_atom_site_adp_type
_atom_site_occupancy
_atom_site_symmetry_multiplicity
_atom_site_calc_flag
_atom_site_refinement_flags
_atom_site_disorder_assembly
_atom_site_disorder_group
Co1 Co 0.38425(2) 0.156692(19) 0.72220(2) 0.02141(11) Uani 1 1 d . . .
Co2 Co 0.40605(2) 0.220035(19) 0.555219(19) 0.02079(11) Uani 1 1 d . . .
S1 S 0.51171(4) 0.28149(4) 0.80689(4) 0.02444(18) Uani 1 1 d . . .
S2 S 0.24078(4) 0.31922(4) 0.55749(4) 0.02401(18) Uani 1 1 d . . .
O11 O 0.54798(12) 0.31897(10) 0.87365(10) 0.0329(5) Uani 1 1 d . . .
O12 O 0.56841(11) 0.25617(9) 0.76718(10) 0.0283(5) Uani 1 1 d . . .
O21 O 0.18763(11) 0.37522(10) 0.52523(10) 0.0310(5) Uani 1 1 d . . .
O22 O 0.20102(11) 0.25808(10) 0.57001(10) 0.0282(5) Uani 1 1 d . . .
O1 O 0.38682(11) 0.24114(9) 0.65957(9) 0.0206(4) Uani 1 1 d . . .
O2 O 0.30303(11) 0.10084(9) 0.64518(10) 0.0261(5) Uani 1 1 d . . .
O3 O 0.31931(12) 0.14151(9) 0.53774(10) 0.0256(5) Uani 1 1 d . . .
O4 O 0.49310(12) 0.12346(10) 0.69622(10) 0.0287(5) Uani 1 1 d . . .
O5 O 0.51694(11) 0.16766(9) 0.59326(10) 0.0248(5) Uani 1 1 d . . .
O6 O 0.02979(12) -0.07520(10) 0.41355(10) 0.0327(5) Uani 1 1 d . . .
O7 O 0.09848(12) 0.00880(10) 0.34168(10) 0.0334(5) Uani 1 1 d . . .
O8 O 0.88994(12) 0.09478(10) 0.80086(11) 0.0341(5) Uani 1 1 d . . .
O9 O 0.77535(12) 0.03012(10) 0.84482(10) 0.0327(5) Uani 1 1 d . . .
N1 N 0.45801(13) 0.21322(11) 0.82725(11) 0.0220(5) Uani 1 1 d . . .
N2 N 0.28451(14) 0.19962(12) 0.75995(12) 0.0253(6) Uani 1 1 d . . .
N3 N 0.41911(14) 0.07923(11) 0.80159(12) 0.0226(5) Uani 1 1 d . . .
N4 N 0.30433(13) 0.29882(11) 0.50174(12) 0.0210(5) Uani 1 1 d . . .
N5 N 0.47849(13) 0.31095(11) 0.56503(12) 0.0226(5) Uani 1 1 d . . .
N6 N 0.38777(14) 0.20943(11) 0.43874(12) 0.0237(6) Uani 1 1 d . . .
C1 C 0.37748(16) 0.30274(14) 0.68128(14) 0.0201(6) Uani 1 1 d . . .
C2 C 0.42938(16) 0.32982(14) 0.74882(14) 0.0210(6) Uani 1 1 d . . .
C3 C 0.42249(17) 0.39675(14) 0.76942(15) 0.0252(7) Uani 1 1 d . . .
H3A H 0.4587 0.4127 0.8153 0.030 Uiso 1 1 calc R . .
C4 C 0.36431(17) 0.44048(14) 0.72480(15) 0.0245(7) Uani 1 1 d . . .
C5 C 0.31044(17) 0.41449(14) 0.65950(15) 0.0246(7) Uani 1 1 d . . .
H5A H 0.2688 0.4431 0.6283 0.029 Uiso 1 1 calc R . .
C6 C 0.31605(16) 0.34794(13) 0.63889(14) 0.0209(6) Uani 1 1 d . . .
C7 C 0.3619(2) 0.51435(14) 0.74445(16) 0.0334(8) Uani 1 1 d . . .
H7A H 0.4028 0.5228 0.7930 0.050 Uiso 1 1 calc R . .
H7B H 0.3042 0.5263 0.7466 0.050 Uiso 1 1 calc R . .
H7C H 0.3772 0.5419 0.7065 0.050 Uiso 1 1 calc R . .
C8 C 0.39559(18) 0.23413(15) 0.86858(15) 0.0283(7) Uani 1 1 d . . .
H8A H 0.4144 0.2775 0.8941 0.034 Uiso 1 1 calc R . .
H8B H 0.3954 0.1999 0.9071 0.034 Uiso 1 1 calc R . .
C9 C 0.30622(18) 0.24200(15) 0.81862(16) 0.0270(7) Uani 1 1 d . . .
C10 C 0.2490(2) 0.28663(16) 0.83413(18) 0.0385(8) Uani 1 1 d . . .
H10A H 0.2663 0.3169 0.8749 0.046 Uiso 1 1 calc R . .
C11 C 0.1655(2) 0.28672(18) 0.7891(2) 0.0494(9) Uani 1 1 d . . .
H11A H 0.1246 0.3172 0.7985 0.059 Uiso 1 1 calc R . .
C12 C 0.1426(2) 0.24209(18) 0.73052(18) 0.0436(9) Uani 1 1 d . . .
H12A H 0.0854 0.2405 0.6998 0.052 Uiso 1 1 calc R . .
C13 C 0.20313(18) 0.20038(16) 0.71723(16) 0.0314(8) Uani 1 1 d . . .
H13A H 0.1872 0.1705 0.6760 0.038 Uiso 1 1 calc R . .
C14 C 0.52076(17) 0.16272(13) 0.86949(15) 0.0269(7) Uani 1 1 d . . .
H14A H 0.5396 0.1759 0.9226 0.032 Uiso 1 1 calc R . .
H14B H 0.5717 0.1624 0.8503 0.032 Uiso 1 1 calc R . .
C15 C 0.48247(17) 0.09286(14) 0.86278(15) 0.0224(7) Uani 1 1 d . . .
C16 C 0.51751(18) 0.04320(15) 0.91421(15) 0.0278(7) Uani 1 1 d . . .
H16A H 0.5611 0.0541 0.9582 0.033 Uiso 1 1 calc R . .
C17 C 0.48845(19) -0.02235(16) 0.90094(16) 0.0329(8) Uani 1 1 d . . .
H17A H 0.5122 -0.0572 0.9353 0.039 Uiso 1 1 calc R . .
C18 C 0.42468(19) -0.03648(15) 0.83738(17) 0.0338(8) Uani 1 1 d . . .
H18A H 0.4041 -0.0813 0.8269 0.041 Uiso 1 1 calc R . .
C19 C 0.39112(18) 0.01541(15) 0.78909(16) 0.0285(7) Uani 1 1 d . . .
H19A H 0.3466 0.0057 0.7454 0.034 Uiso 1 1 calc R . .
C20 C 0.34929(17) 0.35931(14) 0.48358(16) 0.0267(7) Uani 1 1 d . . .
H20A H 0.3153 0.4001 0.4864 0.032 Uiso 1 1 calc R . .
H20B H 0.3533 0.3553 0.4319 0.032 Uiso 1 1 calc R . .
C21 C 0.43815(17) 0.36744(14) 0.53558(14) 0.0210(6) Uani 1 1 d . . .
C22 C 0.47528(18) 0.43018(15) 0.55000(15) 0.0288(7) Uani 1 1 d . . .
H22A H 0.4440 0.4695 0.5298 0.035 Uiso 1 1 calc R . .
C23 C 0.55831(19) 0.43527(15) 0.59411(16) 0.0317(7) Uani 1 1 d . . .
H23A H 0.5854 0.4781 0.6044 0.038 Uiso 1 1 calc R . .
C24 C 0.60109(18) 0.37737(15) 0.62296(16) 0.0308(7) Uani 1 1 d . . .
H24A H 0.6586 0.3795 0.6530 0.037 Uiso 1 1 calc R . .
C25 C 0.55993(17) 0.31655(15) 0.60795(15) 0.0259(7) Uani 1 1 d . . .
H25A H 0.5898 0.2768 0.6285 0.031 Uiso 1 1 calc R . .
C26 C 0.25239(17) 0.26376(14) 0.43305(14) 0.0240(7) Uani 1 1 d . . .
H26A H 0.2161 0.2970 0.3989 0.029 Uiso 1 1 calc R . .
H26B H 0.2145 0.2299 0.4465 0.029 Uiso 1 1 calc R . .
C27 C 0.31139(17) 0.22959(14) 0.39503(15) 0.0233(7) Uani 1 1 d . . .
C28 C 0.28756(18) 0.21941(15) 0.31894(15) 0.0297(7) Uani 1 1 d . . .
H28A H 0.2334 0.2345 0.2892 0.036 Uiso 1 1 calc R . .
C29 C 0.3437(2) 0.18700(16) 0.28686(17) 0.0378(8) Uani 1 1 d . . .
H29A H 0.3283 0.1789 0.2348 0.045 Uiso 1 1 calc R . .
C30 C 0.4225(2) 0.16652(16) 0.33129(17) 0.0389(8) Uani 1 1 d . . .
H30A H 0.4624 0.1445 0.3105 0.047 Uiso 1 1 calc R . .
C31 C 0.44149(19) 0.17880(15) 0.40606(17) 0.0332(8) Uani 1 1 d . . .
H31A H 0.4958 0.1649 0.4366 0.040 Uiso 1 1 calc R . .
C32 C 0.28527(17) 0.10323(14) 0.57490(15) 0.0229(7) Uani 1 1 d . . .
C33 C 0.21827(16) 0.05473(14) 0.53355(14) 0.0211(6) Uani 1 1 d . . .
C34 C 0.18291(18) 0.00786(14) 0.57106(15) 0.0272(7) Uani 1 1 d . . .
H34A H 0.2022 0.0059 0.6238 0.033 Uiso 1 1 calc R . .
C35 C 0.11973(18) -0.03638(15) 0.53317(16) 0.0290(7) Uani 1 1 d . . .
H35A H 0.0957 -0.0679 0.5600 0.035 Uiso 1 1 calc R . .
C36 C 0.09169(17) -0.03471(14) 0.45642(15) 0.0253(7) Uani 1 1 d . . .
C37 C 0.12873(17) 0.01146(14) 0.41748(14) 0.0228(7) Uani 1 1 d . . .
C38 C 0.19046(17) 0.05603(14) 0.45601(15) 0.0232(7) Uani 1 1 d . . .
H38A H 0.2143 0.0879 0.4294 0.028 Uiso 1 1 calc R . .
C39 C -0.0055(2) -0.12525(16) 0.45141(18) 0.0392(8) Uani 1 1 d . . .
H39A H -0.0479 -0.1520 0.4150 0.059 Uiso 1 1 calc R . .
H39B H -0.0331 -0.1032 0.4856 0.059 Uiso 1 1 calc R . .
H39C H 0.0403 -0.1549 0.4796 0.059 Uiso 1 1 calc R . .
C40 C 0.1439(2) 0.04679(16) 0.30056(16) 0.0385(8) Uani 1 1 d . . .
H40A H 0.1200 0.0377 0.2473 0.058 Uiso 1 1 calc R . .
H40B H 0.2044 0.0338 0.3159 0.058 Uiso 1 1 calc R . .
H40C H 0.1387 0.0950 0.3101 0.058 Uiso 1 1 calc R . .
C41 C 0.54098(17) 0.14014(14) 0.65706(16) 0.0236(7) Uani 1 1 d . . .
C42 C 0.63482(17) 0.12639(14) 0.68908(15) 0.0226(7) Uani 1 1 d . . .
C43 C 0.69668(17) 0.15608(14) 0.66236(15) 0.0256(7) Uani 1 1 d . . .
H43A H 0.6801 0.1837 0.6192 0.031 Uiso 1 1 calc R . .
C44 C 0.78308(18) 0.14642(14) 0.69740(16) 0.0278(7) Uani 1 1 d . . .
H44A H 0.8252 0.1674 0.6784 0.033 Uiso 1 1 calc R . .
C45 C 0.80738(17) 0.10613(14) 0.76007(16) 0.0258(7) Uani 1 1 d . . .
C46 C 0.74518(18) 0.07280(14) 0.78541(15) 0.0257(7) Uani 1 1 d . . .
C47 C 0.65955(17) 0.08357(14) 0.75085(15) 0.0244(7) Uani 1 1 d . . .
H47A H 0.6173 0.0619 0.7690 0.029 Uiso 1 1 calc R . .
C48 C 0.95544(18) 0.12757(17) 0.77582(19) 0.0420(9) Uani 1 1 d . . .
H48A H 1.0116 0.1158 0.8089 0.063 Uiso 1 1 calc R . .
H48B H 0.9474 0.1766 0.7763 0.063 Uiso 1 1 calc R . .
H48C H 0.9521 0.1127 0.7251 0.063 Uiso 1 1 calc R . .
C49 C 0.7136(2) -0.00765(18) 0.86857(19) 0.0513(10) Uani 1 1 d . . .
H49A H 0.7427 -0.0396 0.9074 0.077 Uiso 1 1 calc R . .
H49B H 0.6773 -0.0326 0.8262 0.077 Uiso 1 1 calc R . .
H49C H 0.6781 0.0231 0.8885 0.077 Uiso 1 1 calc R . .
Cl1 Cl 0.39033(5) 0.21010(4) 0.08610(5) 0.0433(2) Uani 1 1 d . . .
O1A O 0.43312(15) 0.24604(14) 0.15076(13) 0.0640(8) Uani 1 1 d . . .
O1B O 0.44989(18) 0.18342(13) 0.05010(14) 0.0675(8) Uani 1 1 d . . .
O1C O 0.3377(2) 0.15874(14) 0.10164(14) 0.0829(10) Uani 1 1 d . . .
O1D O 0.33741(17) 0.25689(14) 0.03363(17) 0.0807(9) Uani 1 1 d . . .
O1S O 0.6207(2) 0.08294(14) 0.36236(17) 0.0795(9) Uani 1 1 d . . .
C1S C 0.6110(3) 0.06204(19) 0.4189(2) 0.0539(10) Uani 1 1 d . . .
C2S C 0.5478(3) 0.0088(2) 0.4167(3) 0.1045(18) Uani 1 1 d . . .
H2SA H 0.5331 -0.0132 0.3679 0.157 Uiso 1 1 calc R . .
H2SB H 0.4962 0.0286 0.4255 0.157 Uiso 1 1 calc R . .
H2SC H 0.5718 -0.0247 0.4554 0.157 Uiso 1 1 calc R . .
C3S C 0.6603(3) 0.0885(3) 0.4915(2) 0.1025(19) Uani 1 1 d . . .
H3SA H 0.6895 0.1302 0.4842 0.154 Uiso 1 1 calc R . .
H3SB H 0.7028 0.0550 0.5167 0.154 Uiso 1 1 calc R . .
H3SC H 0.6215 0.0981 0.5221 0.154 Uiso 1 1 calc R . .
O2S O 0.1607(2) 0.04305(17) 0.95691(16) 0.0966(11) Uani 1 1 d . . .
C4S C 0.1962(3) 0.0929(3) 0.9444(2) 0.0693(13) Uani 1 1 d . . .
C5S C 0.1560(3) 0.1590(3) 0.9431(2) 0.0935(17) Uani 1 1 d . . .
H5SA H 0.0982 0.1533 0.9485 0.140 Uiso 1 1 calc R . .
H5SB H 0.1529 0.1815 0.8958 0.140 Uiso 1 1 calc R . .
H5SC H 0.1901 0.1865 0.9843 0.140 Uiso 1 1 calc R . .
C6S C 0.2815(3) 0.0888(3) 0.9299(2) 0.0963(18) Uani 1 1 d . . .
H6SA H 0.3014 0.0419 0.9350 0.145 Uiso 1 1 calc R . .
H6SB H 0.3223 0.1171 0.9659 0.145 Uiso 1 1 calc R . .
H6SC H 0.2770 0.1048 0.8794 0.145 Uiso 1 1 calc R . .

loop_
_atom_site_aniso_label
_atom_site_aniso_U_11
_atom_site_aniso_U_22
_atom_site_aniso_U_33
_atom_site_aniso_U_23
_atom_site_aniso_U_13
_atom_site_aniso_U_12
Co1 0.0171(2) 0.0280(2) 0.0159(2) 0.00046(17) -0.00082(16) -0.00194(17)
Co2 0.0162(2) 0.0255(2) 0.0173(2) 0.00224(16) -0.00105(16) 0.00050(17)
S1 0.0191(4) 0.0283(4) 0.0203(4) 0.0034(3) -0.0040(3) -0.0050(3)
S2 0.0172(4) 0.0326(5) 0.0182(4) -0.0014(3) -0.0018(3) 0.0035(3)
O11 0.0329(12) 0.0335(12) 0.0226(11) 0.0008(9) -0.0085(9) -0.0092(10)
O12 0.0191(10) 0.0334(12) 0.0293(12) 0.0068(9) 0.0016(9) -0.0020(9)
O21 0.0215(11) 0.0393(13) 0.0251(11) -0.0013(9) -0.0054(9) 0.0120(10)
O22 0.0214(11) 0.0364(13) 0.0253(11) -0.0035(9) 0.0040(9) -0.0056(9)
O1 0.0200(10) 0.0226(11) 0.0157(10) 0.0005(8) -0.0009(8) 0.0001(8)
O2 0.0251(11) 0.0312(12) 0.0167(11) -0.0029(9) -0.0029(9) -0.0046(9)
O3 0.0241(11) 0.0302(12) 0.0205(11) -0.0002(9) 0.0029(9) -0.0050(9)
O4 0.0200(11) 0.0368(12) 0.0282(11) 0.0077(9) 0.0049(10) 0.0038(9)
O5 0.0189(10) 0.0305(12) 0.0225(11) 0.0045(9) 0.0017(9) 0.0037(9)
O6 0.0312(12) 0.0328(12) 0.0270(11) -0.0050(9) -0.0037(10) -0.0102(10)
O7 0.0405(13) 0.0350(12) 0.0179(11) -0.0005(9) -0.0031(10) -0.0047(10)
O8 0.0170(11) 0.0431(13) 0.0352(12) 0.0010(10) -0.0047(9) 0.0036(10)
O9 0.0246(11) 0.0416(13) 0.0283(12) 0.0104(10) 0.0011(9) 0.0066(10)
N1 0.0175(12) 0.0273(14) 0.0179(12) 0.0031(10) -0.0007(10) -0.0038(10)
N2 0.0200(13) 0.0351(15) 0.0190(13) 0.0003(11) 0.0024(11) -0.0023(11)
N3 0.0194(13) 0.0278(14) 0.0193(13) 0.0003(10) 0.0031(11) -0.0033(11)
N4 0.0169(12) 0.0251(13) 0.0176(12) 0.0019(10) -0.0010(10) -0.0020(10)
N5 0.0191(13) 0.0284(14) 0.0180(13) 0.0044(11) 0.0010(10) -0.0005(11)
N6 0.0205(13) 0.0285(14) 0.0202(13) 0.0024(11) 0.0026(11) 0.0012(11)
C1 0.0164(15) 0.0270(17) 0.0165(15) 0.0014(13) 0.0039(12) -0.0033(13)
C2 0.0168(15) 0.0261(18) 0.0188(15) 0.0040(12) 0.0028(12) -0.0018(12)
C3 0.0226(16) 0.0346(19) 0.0175(15) -0.0003(13) 0.0039(13) -0.0089(14)
C4 0.0233(16) 0.0273(17) 0.0243(16) 0.0011(13) 0.0089(14) -0.0031(13)
C5 0.0232(16) 0.0292(18) 0.0211(16) 0.0036(13) 0.0058(13) 0.0033(13)
C6 0.0171(15) 0.0272(17) 0.0155(15) -0.0009(13) -0.0001(12) 0.0011(13)
C7 0.0383(19) 0.0323(19) 0.0268(17) -0.0038(14) 0.0041(15) -0.0002(15)
C8 0.0301(17) 0.0348(19) 0.0192(16) -0.0027(13) 0.0055(14) -0.0075(14)
C9 0.0262(17) 0.0313(18) 0.0243(17) 0.0024(14) 0.0085(14) -0.0049(14)
C10 0.040(2) 0.038(2) 0.038(2) -0.0081(16) 0.0116(17) 0.0026(17)
C11 0.038(2) 0.060(3) 0.054(2) 0.000(2) 0.0200(19) 0.0162(18)
C12 0.0244(18) 0.067(3) 0.037(2) 0.0045(18) 0.0040(16) 0.0084(18)
C13 0.0191(16) 0.048(2) 0.0250(17) 0.0006(14) 0.0025(14) -0.0028(15)
C14 0.0225(16) 0.0312(18) 0.0200(15) 0.0074(13) -0.0058(13) -0.0048(14)
C15 0.0174(15) 0.0324(18) 0.0168(15) 0.0018(13) 0.0038(13) -0.0005(13)
C16 0.0249(16) 0.036(2) 0.0177(15) 0.0030(14) -0.0014(13) -0.0041(14)
C17 0.0357(18) 0.037(2) 0.0256(18) 0.0075(14) 0.0075(15) 0.0039(16)
C18 0.0395(19) 0.0267(18) 0.0348(19) -0.0002(15) 0.0098(16) -0.0059(15)
C19 0.0270(17) 0.0342(19) 0.0226(16) -0.0020(14) 0.0042(13) -0.0051(15)
C20 0.0231(16) 0.0306(18) 0.0239(16) 0.0062(13) 0.0024(13) 0.0040(14)
C21 0.0215(15) 0.0261(17) 0.0154(15) 0.0016(13) 0.0055(12) -0.0014(14)
C22 0.0314(18) 0.0289(18) 0.0264(17) 0.0043(14) 0.0088(14) 0.0003(14)
C23 0.0344(19) 0.0275(18) 0.0310(18) -0.0013(14) 0.0055(15) -0.0094(15)
C24 0.0208(16) 0.043(2) 0.0247(17) 0.0023(15) -0.0008(13) -0.0069(15)
C25 0.0198(16) 0.0331(18) 0.0217(16) 0.0052(13) 0.0007(13) -0.0008(14)
C26 0.0156(15) 0.0341(18) 0.0176(15) -0.0004(13) -0.0031(12) 0.0037(13)
C27 0.0222(16) 0.0265(17) 0.0195(16) 0.0039(13) 0.0028(13) -0.0025(13)
C28 0.0252(17) 0.0410(19) 0.0197(16) 0.0019(14) 0.0008(14) -0.0010(15)
C29 0.043(2) 0.050(2) 0.0202(17) -0.0001(15) 0.0080(16) 0.0004(17)
C30 0.0356(19) 0.050(2) 0.034(2) -0.0026(16) 0.0148(16) 0.0079(17)
C31 0.0264(17) 0.041(2) 0.0302(19) 0.0019(15) 0.0044(15) 0.0065(15)
C32 0.0178(15) 0.0268(17) 0.0204(17) -0.0031(13) -0.0009(13) 0.0053(13)
C33 0.0154(14) 0.0263(17) 0.0188(15) -0.0026(13) 0.0002(12) 0.0010(13)
C34 0.0296(17) 0.0343(18) 0.0155(15) -0.0038(13) 0.0028(13) -0.0027(15)
C35 0.0297(17) 0.0327(18) 0.0244(17) 0.0003(14) 0.0071(14) -0.0059(14)
C36 0.0222(16) 0.0225(16) 0.0272(17) -0.0066(13) 0.0001(14) -0.0027(13)
C37 0.0236(16) 0.0261(17) 0.0146(15) -0.0023(13) -0.0015(13) 0.0043(13)
C38 0.0210(15) 0.0258(16) 0.0211(16) 0.0016(13) 0.0030(13) -0.0005(13)
C39 0.0347(19) 0.0345(19) 0.042(2) -0.0082(16) 0.0000(16) -0.0135(16)
C40 0.056(2) 0.037(2) 0.0212(17) -0.0019(15) 0.0084(16) 0.0013(17)
C41 0.0208(16) 0.0236(17) 0.0241(17) -0.0007(13) 0.0025(14) 0.0011(13)
C42 0.0201(15) 0.0228(16) 0.0220(16) -0.0002(13) 0.0013(13) 0.0023(13)
C43 0.0245(16) 0.0281(17) 0.0229(16) 0.0034(13) 0.0044(13) 0.0043(14)
C44 0.0215(16) 0.0313(18) 0.0308(18) -0.0003(14) 0.0074(14) 0.0011(13)
C45 0.0179(16) 0.0283(17) 0.0288(17) -0.0058(14) 0.0021(14) 0.0031(13)
C46 0.0282(17) 0.0240(17) 0.0214(16) 0.0025(13) 0.0012(14) 0.0092(14)
C47 0.0192(16) 0.0310(17) 0.0229(16) 0.0018(13) 0.0055(13) 0.0028(13)
C48 0.0149(16) 0.053(2) 0.053(2) -0.0065(18) 0.0010(16) -0.0005(16)
C49 0.040(2) 0.060(2) 0.052(2) 0.0322(19) 0.0091(18) 0.0069(19)
Cl1 0.0486(5) 0.0437(5) 0.0376(5) -0.0082(4) 0.0119(4) -0.0117(4)
O1A 0.0439(15) 0.098(2) 0.0481(16) -0.0349(14) 0.0086(13) -0.0186(14)
O1B 0.093(2) 0.0629(17) 0.0586(17) -0.0041(14) 0.0418(16) 0.0113(16)
O1C 0.113(2) 0.091(2) 0.0492(17) -0.0057(15) 0.0291(17) -0.0662(19)
O1D 0.0628(18) 0.075(2) 0.087(2) 0.0280(17) -0.0079(16) 0.0031(16)
O1S 0.107(2) 0.070(2) 0.061(2) 0.0189(16) 0.0235(18) 0.0149(17)
C1S 0.071(3) 0.041(2) 0.048(2) 0.0022(19) 0.014(2) 0.027(2)
C2S 0.143(5) 0.045(3) 0.153(5) -0.006(3) 0.086(4) -0.013(3)
C3S 0.089(4) 0.139(4) 0.058(3) -0.042(3) -0.015(3) 0.066(3)
O2S 0.120(3) 0.104(3) 0.080(2) -0.0212(18) 0.052(2) -0.076(2)
C4S 0.088(3) 0.087(4) 0.030(2) -0.014(2) 0.013(2) -0.058(3)
C5S 0.091(4) 0.121(5) 0.052(3) 0.011(3) -0.007(3) -0.039(3)
C6S 0.104(4) 0.131(4) 0.065(3) -0.047(3) 0.042(3) -0.085(3)

loop_
_atom_type_symbol
_atom_type_description
_atom_type_scat_dispersion_real
_atom_type_scat_dispersion_imag
_atom_type_scat_source
C C 0.0033 0.0016 'International Tables Vol C Tables 4.2.6.8 and 6.1.1.4'
H H 0.0000 0.0000 'International Tables Vol C Tables 4.2.6.8 and 6.1.1.4'
N N 0.0061 0.0033 'International Tables Vol C Tables 4.2.6.8 and 6.1.1.4'
O O 0.0106 0.0060 'International Tables Vol C Tables 4.2.6.8 and 6.1.1.4'
S S 0.1246 0.1234 'International Tables Vol C Tables 4.2.6.8 and 6.1.1.4'
Cl Cl 0.1484 0.1585 'International Tables Vol C Tables 4.2.6.8 and 6.1.1.4'
Co Co 0.3494 0.9721 'International Tables Vol C Tables 4.2.6.8 and 6.1.1.4'

loop_
_geom_angle_atom_site_label_1
_geom_angle_atom_site_label_2
_geom_angle_atom_site_label_3
_geom_angle
_geom_angle_site_symmetry_1
_geom_angle_site_symmetry_3
_geom_angle_publ_flag
O2 Co1 O1 98.84(7) . . ?
O2 Co1 O4 95.31(8) . . ?
O1 Co1 O4 88.37(7) . . ?
O2 Co1 N3 95.78(8) . . ?
O1 Co1 N3 162.92(8) . . ?
O4 Co1 N3 81.51(8) . . ?
O2 Co1 N2 92.75(8) . . ?
O1 Co1 N2 90.07(8) . . ?
O4 Co1 N2 171.93(8) . . ?
N3 Co1 N2 98.02(9) . . ?
O2 Co1 N1 166.89(8) . . ?
O1 Co1 N1 90.15(7) . . ?
O4 Co1 N1 94.45(8) . . ?
N3 Co1 N1 77.05(8) . . ?
N2 Co1 N1 77.63(8) . . ?
O5 Co2 O3 99.93(7) . . ?
O5 Co2 O1 97.00(7) . . ?
O3 Co2 O1 91.51(7) . . ?
O5 Co2 N6 99.66(8) . . ?
O3 Co2 N6 82.38(8) . . ?
O1 Co2 N6 163.01(8) . . ?
O5 Co2 N5 89.15(8) . . ?
O3 Co2 N5 170.85(8) . . ?
O1 Co2 N5 88.43(8) . . ?
N6 Co2 N5 95.11(8) . . ?
O5 Co2 N4 164.60(8) . . ?
O3 Co2 N4 93.70(7) . . ?
O1 Co2 N4 89.72(7) . . ?
N6 Co2 N4 74.96(8) . . ?
N5 Co2 N4 77.15(8) . . ?
O12 S1 O11 117.82(12) . . ?
O12 S1 N1 106.37(11) . . ?
O11 S1 N1 109.19(11) . . ?
O12 S1 C2 111.22(12) . . ?
O11 S1 C2 108.45(13) . . ?
N1 S1 C2 102.70(12) . . ?
O22 S2 O21 118.65(12) . . ?
O22 S2 N4 106.18(11) . . ?
O21 S2 N4 108.82(11) . . ?
O22 S2 C6 111.80(12) . . ?
O21 S2 C6 107.92(12) . . ?
N4 S2 C6 102.16(12) . . ?
C1 O1 Co1 124.17(16) . . ?
C1 O1 Co2 122.24(15) . . ?
Co1 O1 Co2 113.59(8) . . ?
C32 O2 Co1 130.05(18) . . ?
C32 O3 Co2 138.92(17) . . ?
C41 O4 Co1 139.86(18) . . ?
C41 O5 Co2 124.12(18) . . ?
C36 O6 C39 116.8(2) . . ?
C37 O7 C40 116.7(2) . . ?
C45 O8 C48 116.6(2) . . ?
C46 O9 C49 116.9(2) . . ?
C14 N1 C8 112.1(2) . . ?
C14 N1 S1 109.39(16) . . ?
C8 N1 S1 110.98(18) . . ?
C14 N1 Co1 104.25(16) . . ?
C8 N1 Co1 108.02(15) . . ?
S1 N1 Co1 111.99(10) . . ?
C13 N2 C9 118.0(3) . . ?
C13 N2 Co1 121.70(19) . . ?
C9 N2 Co1 117.94(18) . . ?
C15 N3 C19 118.9(2) . . ?
C15 N3 Co1 116.76(18) . . ?
C19 N3 Co1 123.53(18) . . ?
C20 N4 C26 111.9(2) . . ?
C20 N4 S2 111.52(17) . . ?
C26 N4 S2 109.89(16) . . ?
C20 N4 Co2 107.83(15) . . ?
C26 N4 Co2 103.08(15) . . ?
S2 N4 Co2 112.34(11) . . ?
C21 N5 C25 117.7(2) . . ?
C21 N5 Co2 118.36(17) . . ?
C25 N5 Co2 123.26(19) . . ?
C31 N6 C27 117.8(2) . . ?
C31 N6 Co2 125.95(18) . . ?
C27 N6 Co2 115.95(18) . . ?
O1 C1 C6 122.9(2) . . ?
O1 C1 C2 122.6(2) . . ?
C6 C1 C2 114.6(2) . . ?
C3 C2 C1 122.2(2) . . ?
C3 C2 S1 117.0(2) . . ?
C1 C2 S1 120.6(2) . . ?
C4 C3 C2 121.6(3) . . ?
C4 C3 H3A 119.2 . . ?
C2 C3 H3A 119.2 . . ?
C3 C4 C5 117.3(3) . . ?
C3 C4 C7 121.3(3) . . ?
C5 C4 C7 121.3(3) . . ?
C6 C5 C4 121.6(3) . . ?
C6 C5 H5A 119.2 . . ?
C4 C5 H5A 119.2 . . ?
C5 C6 C1 122.6(2) . . ?
C5 C6 S2 117.7(2) . . ?
C1 C6 S2 119.7(2) . . ?
C4 C7 H7A 109.5 . . ?
C4 C7 H7B 109.5 . . ?
H7A C7 H7B 109.5 . . ?
C4 C7 H7C 109.5 . . ?
H7A C7 H7C 109.5 . . ?
H7B C7 H7C 109.5 . . ?
N1 C8 C9 112.7(2) . . ?
N1 C8 H8A 109.1 . . ?
C9 C8 H8A 109.1 . . ?
N1 C8 H8B 109.1 . . ?
C9 C8 H8B 109.1 . . ?
H8A C8 H8B 107.8 . . ?
N2 C9 C10 122.2(3) . . ?
N2 C9 C8 115.6(3) . . ?
C10 C9 C8 122.1(3) . . ?
C9 C10 C11 118.7(3) . . ?
C9 C10 H10A 120.6 . . ?
C11 C10 H10A 120.6 . . ?
C12 C11 C10 119.1(3) . . ?
C12 C11 H11A 120.5 . . ?
C10 C11 H11A 120.5 . . ?
C13 C12 C11 119.1(3) . . ?
C13 C12 H12A 120.5 . . ?
C11 C12 H12A 120.5 . . ?
N2 C13 C12 122.8(3) . . ?
N2 C13 H13A 118.6 . . ?
C12 C13 H13A 118.6 . . ?
N1 C14 C15 111.4(2) . . ?
N1 C14 H14A 109.3 . . ?
C15 C14 H14A 109.3 . . ?
N1 C14 H14B 109.3 . . ?
C15 C14 H14B 109.3 . . ?
H14A C14 H14B 108.0 . . ?
N3 C15 C16 121.5(3) . . ?
N3 C15 C14 117.3(2) . . ?
C16 C15 C14 120.9(2) . . ?
C17 C16 C15 119.3(3) . . ?
C17 C16 H16A 120.4 . . ?
C15 C16 H16A 120.4 . . ?
C18 C17 C16 119.1(3) . . ?
C18 C17 H17A 120.4 . . ?
C16 C17 H17A 120.4 . . ?
C17 C18 C19 118.9(3) . . ?
C17 C18 H18A 120.6 . . ?
C19 C18 H18A 120.6 . . ?
N3 C19 C18 122.3(3) . . ?
N3 C19 H19A 118.8 . . ?
C18 C19 H19A 118.8 . . ?
N4 C20 C21 112.4(2) . . ?
N4 C20 H20A 109.1 . . ?
C21 C20 H20A 109.1 . . ?
N4 C20 H20B 109.1 . . ?
C21 C20 H20B 109.1 . . ?
H20A C20 H20B 107.9 . . ?
N5 C21 C22 122.5(2) . . ?
N5 C21 C20 116.7(2) . . ?
C22 C21 C20 120.8(2) . . ?
C21 C22 C23 119.2(3) . . ?
C21 C22 H22A 120.4 . . ?
C23 C22 H22A 120.4 . . ?
C24 C23 C22 118.7(3) . . ?
C24 C23 H23A 120.6 . . ?
C22 C23 H23A 120.6 . . ?
C25 C24 C23 119.3(3) . . ?
C25 C24 H24A 120.4 . . ?
C23 C24 H24A 120.4 . . ?
N5 C25 C24 122.5(3) . . ?
N5 C25 H25A 118.7 . . ?
C24 C25 H25A 118.7 . . ?
N4 C26 C27 109.4(2) . . ?
N4 C26 H26A 109.8 . . ?
C27 C26 H26A 109.8 . . ?
N4 C26 H26B 109.8 . . ?
C27 C26 H26B 109.8 . . ?
H26A C26 H26B 108.2 . . ?
N6 C27 C28 122.1(3) . . ?
N6 C27 C26 116.7(2) . . ?
C28 C27 C26 121.2(2) . . ?
C29 C28 C27 118.9(3) . . ?
C29 C28 H28A 120.5 . . ?
C27 C28 H28A 120.5 . . ?
C28 C29 C30 119.3(3) . . ?
C28 C29 H29A 120.3 . . ?
C30 C29 H29A 120.3 . . ?
C31 C30 C29 118.2(3) . . ?
C31 C30 H30A 120.9 . . ?
C29 C30 H30A 120.9 . . ?
N6 C31 C30 123.7(3) . . ?
N6 C31 H31A 118.2 . . ?
C30 C31 H31A 118.2 . . ?
O3 C32 O2 126.0(2) . . ?
O3 C32 C33 118.1(2) . . ?
O2 C32 C33 115.9(3) . . ?
C34 C33 C38 118.7(2) . . ?
C34 C33 C32 121.0(2) . . ?
C38 C33 C32 120.4(3) . . ?
C33 C34 C35 121.2(3) . . ?
C33 C34 H34A 119.4 . . ?
C35 C34 H34A 119.4 . . ?
C36 C35 C34 120.1(3) . . ?
C36 C35 H35A 120.0 . . ?
C34 C35 H35A 120.0 . . ?
O6 C36 C35 125.2(3) . . ?
O6 C36 C37 115.6(2) . . ?
C35 C36 C37 119.2(2) . . ?
O7 C37 C38 124.6(3) . . ?
O7 C37 C36 115.4(2) . . ?
C38 C37 C36 120.0(2) . . ?
C37 C38 C33 120.7(3) . . ?
C37 C38 H38A 119.6 . . ?
C33 C38 H38A 119.6 . . ?
O6 C39 H39A 109.5 . . ?
O6 C39 H39B 109.5 . . ?
H39A C39 H39B 109.5 . . ?
O6 C39 H39C 109.5 . . ?
H39A C39 H39C 109.5 . . ?
H39B C39 H39C 109.5 . . ?
O7 C40 H40A 109.5 . . ?
O7 C40 H40B 109.5 . . ?
H40A C40 H40B 109.5 . . ?
O7 C40 H40C 109.5 . . ?
H40A C40 H40C 109.5 . . ?
H40B C40 H40C 109.5 . . ?
O4 C41 O5 125.6(2) . . ?
O4 C41 C42 116.5(2) . . ?
O5 C41 C42 117.8(3) . . ?
C43 C42 C47 119.2(2) . . ?
C43 C42 C41 122.9(2) . . ?
C47 C42 C41 117.9(3) . . ?
C42 C43 C44 121.1(3) . . ?
C42 C43 H43A 119.5 . . ?
C44 C43 H43A 119.5 . . ?
C45 C44 C43 119.6(3) . . ?
C45 C44 H44A 120.2 . . ?
C43 C44 H44A 120.2 . . ?
O8 C45 C44 125.1(3) . . ?
O8 C45 C46 115.1(3) . . ?
C44 C45 C46 119.8(2) . . ?
O9 C46 C47 124.2(3) . . ?
O9 C46 C45 115.8(2) . . ?
C47 C46 C45 120.0(3) . . ?
C46 C47 C42 120.2(3) . . ?
C46 C47 H47A 119.9 . . ?
C42 C47 H47A 119.9 . . ?
O8 C48 H48A 109.5 . . ?
O8 C48 H48B 109.5 . . ?
H48A C48 H48B 109.5 . . ?
O8 C48 H48C 109.5 . . ?
H48A C48 H48C 109.5 . . ?
H48B C48 H48C 109.5 . . ?
O9 C49 H49A 109.5 . . ?
O9 C49 H49B 109.5 . . ?
H49A C49 H49B 109.5 . . ?
O9 C49 H49C 109.5 . . ?
H49A C49 H49C 109.5 . . ?
H49B C49 H49C 109.5 . . ?
O1A Cl1 O1C 111.78(16) . . ?
O1A Cl1 O1B 110.71(16) . . ?
O1C Cl1 O1B 111.12(18) . . ?
O1A Cl1 O1D 108.55(18) . . ?
O1C Cl1 O1D 108.68(18) . . ?
O1B Cl1 O1D 105.76(17) . . ?
O1S C1S C2S 119.4(4) . . ?
O1S C1S C3S 121.8(4) . . ?
C2S C1S C3S 118.8(4) . . ?
C1S C2S H2SA 109.5 . . ?
C1S C2S H2SB 109.5 . . ?
H2SA C2S H2SB 109.5 . . ?
C1S C2S H2SC 109.5 . . ?
H2SA C2S H2SC 109.5 . . ?
H2SB C2S H2SC 109.5 . . ?
C1S C3S H3SA 109.5 . . ?
C1S C3S H3SB 109.5 . . ?
H3SA C3S H3SB 109.5 . . ?
C1S C3S H3SC 109.5 . . ?
H3SA C3S H3SC 109.5 . . ?
H3SB C3S H3SC 109.5 . . ?
O2S C4S C5S 120.2(5) . . ?
O2S C4S C6S 121.0(5) . . ?
C5S C4S C6S 118.8(4) . . ?
C4S C5S H5SA 109.5 . . ?
C4S C5S H5SB 109.5 . . ?
H5SA C5S H5SB 109.5 . . ?
C4S C5S H5SC 109.5 . . ?
H5SA C5S H5SC 109.5 . . ?
H5SB C5S H5SC 109.5 . . ?
C4S C6S H6SA 109.5 . . ?
C4S C6S H6SB 109.5 . . ?
H6SA C6S H6SB 109.5 . . ?
C4S C6S H6SC 109.5 . . ?
H6SA C6S H6SC 109.5 . . ?
H6SB C6S H6SC 109.5 . . ?

loop_
_geom_bond_atom_site_label_1
_geom_bond_atom_site_label_2
_geom_bond_distance
_geom_bond_site_symmetry_2
_geom_bond_publ_flag
Co1 Co2 3.4737(6) . ?
Co1 O2 1.9983(17) . ?
Co1 O1 2.0493(18) . ?
Co1 O4 2.0688(19) . ?
Co1 N3 2.101(2) . ?
Co1 N2 2.118(2) . ?
Co1 N1 2.292(2) . ?
Co2 O5 2.0314(17) . ?
Co2 O3 2.0646(19) . ?
Co2 O1 2.1023(18) . ?
Co2 N6 2.126(2) . ?
Co2 N5 2.132(2) . ?
Co2 N4 2.293(2) . ?
S1 O12 1.426(2) . ?
S1 O11 1.4323(19) . ?
S1 N1 1.709(2) . ?
S1 C2 1.757(3) . ?
S2 O22 1.422(2) . ?
S2 O21 1.4332(19) . ?
S2 N4 1.707(2) . ?
S2 C6 1.764(3) . ?
O1 C1 1.308(3) . ?
O2 C32 1.266(3) . ?
O3 C32 1.256(3) . ?
O4 C41 1.252(3) . ?
O5 C41 1.271(3) . ?
O6 C36 1.361(3) . ?
O6 C39 1.428(3) . ?
O7 C37 1.367(3) . ?
O7 C40 1.421(3) . ?
O8 C45 1.367(3) . ?
O8 C48 1.432(4) . ?
O9 C46 1.374(3) . ?
O9 C49 1.419(4) . ?
N1 C14 1.490(3) . ?
N1 C8 1.494(3) . ?
N2 C13 1.344(3) . ?
N2 C9 1.349(4) . ?
N3 C15 1.339(3) . ?
N3 C19 1.342(3) . ?
N4 C20 1.491(3) . ?
N4 C26 1.499(3) . ?
N5 C21 1.337(3) . ?
N5 C25 1.351(3) . ?
N6 C31 1.342(4) . ?
N6 C27 1.345(3) . ?
C1 C6 1.411(4) . ?
C1 C2 1.417(4) . ?
C2 C3 1.394(4) . ?
C3 C4 1.381(4) . ?
C3 H3A 0.950 . ?
C4 C5 1.390(4) . ?
C4 C7 1.512(4) . ?
C5 C6 1.384(4) . ?
C5 H5A 0.950 . ?
C7 H7A 0.980 . ?
C7 H7B 0.980 . ?
C7 H7C 0.980 . ?
C8 C9 1.503(4) . ?
C8 H8A 0.990 . ?
C8 H8B 0.990 . ?
C9 C10 1.371(4) . ?
C10 C11 1.387(4) . ?
C10 H10A 0.950 . ?
C11 C12 1.377(5) . ?
C11 H11A 0.950 . ?
C12 C13 1.360(4) . ?
C12 H12A 0.950 . ?
C13 H13A 0.950 . ?
C14 C15 1.509(4) . ?
C14 H14A 0.990 . ?
C14 H14B 0.990 . ?
C15 C16 1.384(4) . ?
C16 C17 1.381(4) . ?
C16 H16A 0.950 . ?
C17 C18 1.373(4) . ?
C17 H17A 0.950 . ?
C18 C19 1.378(4) . ?
C18 H18A 0.950 . ?
C19 H19A 0.950 . ?
C20 C21 1.511(4) . ?
C20 H20A 0.990 . ?
C20 H20B 0.990 . ?
C21 C22 1.376(4) . ?
C22 C23 1.378(4) . ?
C22 H22A 0.950 . ?
C23 C24 1.372(4) . ?
C23 H23A 0.950 . ?
C24 C25 1.369(4) . ?
C24 H24A 0.950 . ?
C25 H25A 0.950 . ?
C26 C27 1.504(4) . ?
C26 H26A 0.990 . ?
C26 H26B 0.990 . ?
C27 C28 1.383(4) . ?
C28 C29 1.382(4) . ?
C28 H28A 0.950 . ?
C29 C30 1.382(4) . ?
C29 H29A 0.950 . ?
C30 C31 1.368(4) . ?
C30 H30A 0.950 . ?
C31 H31A 0.950 . ?
C32 C33 1.498(4) . ?
C33 C34 1.381(4) . ?
C33 C38 1.395(4) . ?
C34 C35 1.387(4) . ?
C34 H34A 0.950 . ?
C35 C36 1.381(4) . ?
C35 H35A 0.950 . ?
C36 C37 1.405(4) . ?
C37 C38 1.381(4) . ?
C38 H38A 0.950 . ?
C39 H39A 0.980 . ?
C39 H39B 0.980 . ?
C39 H39C 0.980 . ?
C40 H40A 0.980 . ?
C40 H40B 0.980 . ?
C40 H40C 0.980 . ?
C41 C42 1.502(4) . ?
C42 C43 1.373(4) . ?
C42 C47 1.400(4) . ?
C43 C44 1.390(4) . ?
C43 H43A 0.950 . ?
C44 C45 1.383(4) . ?
C44 H44A 0.950 . ?
C45 C46 1.396(4) . ?
C46 C47 1.380(4) . ?
C47 H47A 0.950 . ?
C48 H48A 0.980 . ?
C48 H48B 0.980 . ?
C48 H48C 0.980 . ?
C49 H49A 0.980 . ?
C49 H49B 0.980 . ?
C49 H49C 0.980 . ?
Cl1 O1A 1.410(2) . ?
Cl1 O1C 1.411(2) . ?
Cl1 O1B 1.425(3) . ?
Cl1 O1D 1.448(3) . ?
O1S C1S 1.186(4) . ?
C1S C2S 1.467(6) . ?
C1S C3S 1.470(5) . ?
C2S H2SA 0.980 . ?
C2S H2SB 0.980 . ?
C2S H2SC 0.980 . ?
C3S H3SA 0.980 . ?
C3S H3SB 0.980 . ?
C3S H3SC 0.980 . ?
O2S C4S 1.199(4) . ?
C4S C5S 1.461(6) . ?
C4S C6S 1.487(6) . ?
C5S H5SA 0.980 . ?
C5S H5SB 0.980 . ?
C5S H5SC 0.980 . ?
C6S H6SA 0.980 . ?
C6S H6SB 0.980 . ?
C6S H6SC 0.980 . ?

loop_
_geom_torsion_atom_site_label_1
_geom_torsion_atom_site_label_2
_geom_torsion_atom_site_label_3
_geom_torsion_atom_site_label_4
_geom_torsion
_geom_torsion_site_symmetry_1
_geom_torsion_site_symmetry_2
_geom_torsion_site_symmetry_3
_geom_torsion_site_symmetry_4
_geom_torsion_publ_flag
O2 Co1 O1 C1 131.68(19) . . . . ?
O4 Co1 O1 C1 -133.19(19) . . . . ?
N3 Co1 O1 C1 -79.8(3) . . . . ?
N2 Co1 O1 C1 38.89(19) . . . . ?
N1 Co1 O1 C1 -38.74(19) . . . . ?
O2 Co1 O1 Co2 -48.28(9) . . . . ?
O4 Co1 O1 Co2 46.84(9) . . . . ?
N3 Co1 O1 Co2 100.3(3) . . . . ?
N2 Co1 O1 Co2 -141.07(9) . . . . ?
N1 Co1 O1 Co2 141.30(9) . . . . ?
O5 Co2 O1 C1 124.11(18) . . . . ?
O3 Co2 O1 C1 -135.70(18) . . . . ?
N6 Co2 O1 C1 -67.3(3) . . . . ?
N5 Co2 O1 C1 35.15(19) . . . . ?
N4 Co2 O1 C1 -42.00(18) . . . . ?
O5 Co2 O1 Co1 -55.93(9) . . . . ?
O3 Co2 O1 Co1 44.26(9) . . . . ?
N6 Co2 O1 Co1 112.7(3) . . . . ?
N5 Co2 O1 Co1 -144.89(9) . . . . ?
N4 Co2 O1 Co1 137.96(9) . . . . ?
O1 Co1 O2 C32 24.6(2) . . . . ?
O4 Co1 O2 C32 -64.6(2) . . . . ?
N3 Co1 O2 C32 -146.6(2) . . . . ?
N2 Co1 O2 C32 115.1(2) . . . . ?
N1 Co1 O2 C32 157.4(3) . . . . ?
O5 Co2 O3 C32 76.8(3) . . . . ?
O1 Co2 O3 C32 -20.6(3) . . . . ?
N6 Co2 O3 C32 175.3(3) . . . . ?
N4 Co2 O3 C32 -110.4(3) . . . . ?
O2 Co1 O4 C41 94.3(3) . . . . ?
O1 Co1 O4 C41 -4.5(3) . . . . ?
N3 Co1 O4 C41 -170.7(3) . . . . ?
N1 Co1 O4 C41 -94.5(3) . . . . ?
O3 Co2 O5 C41 -72.0(2) . . . . ?
O1 Co2 O5 C41 20.8(2) . . . . ?
N6 Co2 O5 C41 -155.9(2) . . . . ?
N5 Co2 O5 C41 109.1(2) . . . . ?
N4 Co2 O5 C41 136.0(3) . . . . ?
O12 S1 N1 C14 56.43(19) . . . . ?
O11 S1 N1 C14 -71.7(2) . . . . ?
C2 S1 N1 C14 173.36(18) . . . . ?
O12 S1 N1 C8 -179.42(16) . . . . ?
O11 S1 N1 C8 52.47(19) . . . . ?
C2 S1 N1 C8 -62.49(19) . . . . ?
O12 S1 N1 Co1 -58.62(13) . . . . ?
O11 S1 N1 Co1 173.27(11) . . . . ?
C2 S1 N1 Co1 58.31(14) . . . . ?
O2 Co1 N1 C14 87.5(4) . . . . ?
O1 Co1 N1 C14 -138.97(16) . . . . ?
O4 Co1 N1 C14 -50.59(16) . . . . ?
N3 Co1 N1 C14 29.62(16) . . . . ?
N2 Co1 N1 C14 130.99(17) . . . . ?
O2 Co1 N1 C8 -31.9(4) . . . . ?
O1 Co1 N1 C8 101.69(16) . . . . ?
O4 Co1 N1 C8 -169.94(16) . . . . ?
N3 Co1 N1 C8 -89.72(17) . . . . ?
N2 Co1 N1 C8 11.65(16) . . . . ?
O2 Co1 N1 S1 -154.4(3) . . . . ?
O1 Co1 N1 S1 -20.82(12) . . . . ?
O4 Co1 N1 S1 67.56(12) . . . . ?
N3 Co1 N1 S1 147.78(13) . . . . ?
N2 Co1 N1 S1 -110.86(12) . . . . ?
O2 Co1 N2 C13 -20.9(2) . . . . ?
O1 Co1 N2 C13 78.0(2) . . . . ?
N3 Co1 N2 C13 -117.1(2) . . . . ?
N1 Co1 N2 C13 168.1(2) . . . . ?
O2 Co1 N2 C9 176.7(2) . . . . ?
O1 Co1 N2 C9 -84.4(2) . . . . ?
N3 Co1 N2 C9 80.5(2) . . . . ?
N1 Co1 N2 C9 5.7(2) . . . . ?
O2 Co1 N3 C15 173.09(19) . . . . ?
O1 Co1 N3 C15 24.3(4) . . . . ?
O4 Co1 N3 C15 78.56(19) . . . . ?
N2 Co1 N3 C15 -93.30(19) . . . . ?
N1 Co1 N3 C15 -18.04(19) . . . . ?
O2 Co1 N3 C19 3.7(2) . . . . ?
O1 Co1 N3 C19 -145.1(3) . . . . ?
O4 Co1 N3 C19 -90.8(2) . . . . ?
N2 Co1 N3 C19 97.3(2) . . . . ?
N1 Co1 N3 C19 172.6(2) . . . . ?
O22 S2 N4 C20 179.33(16) . . . . ?
O21 S2 N4 C20 50.55(19) . . . . ?
C6 S2 N4 C20 -63.41(19) . . . . ?
O22 S2 N4 C26 54.66(19) . . . . ?
O21 S2 N4 C26 -74.12(19) . . . . ?
C6 S2 N4 C26 171.92(17) . . . . ?
O22 S2 N4 Co2 -59.48(13) . . . . ?
O21 S2 N4 Co2 171.74(10) . . . . ?
C6 S2 N4 Co2 57.78(13) . . . . ?
O5 Co2 N4 C20 -10.2(4) . . . . ?
O3 Co2 N4 C20 -162.57(16) . . . . ?
O1 Co2 N4 C20 105.93(16) . . . . ?
N6 Co2 N4 C20 -81.49(17) . . . . ?
N5 Co2 N4 C20 17.48(16) . . . . ?
O5 Co2 N4 C26 108.2(3) . . . . ?
O3 Co2 N4 C26 -44.09(16) . . . . ?
O1 Co2 N4 C26 -135.58(15) . . . . ?
N6 Co2 N4 C26 36.99(15) . . . . ?
N5 Co2 N4 C26 135.96(17) . . . . ?
O5 Co2 N4 S2 -133.5(3) . . . . ?
O3 Co2 N4 S2 74.15(11) . . . . ?
O1 Co2 N4 S2 -17.35(11) . . . . ?
N6 Co2 N4 S2 155.22(13) . . . . ?
N5 Co2 N4 S2 -105.80(12) . . . . ?
O5 Co2 N5 C21 169.91(19) . . . . ?
O1 Co2 N5 C21 -93.07(19) . . . . ?
N6 Co2 N5 C21 70.3(2) . . . . ?
N4 Co2 N5 C21 -2.99(19) . . . . ?
O5 Co2 N5 C25 -19.5(2) . . . . ?
O1 Co2 N5 C25 77.6(2) . . . . ?
N6 Co2 N5 C25 -119.1(2) . . . . ?
N4 Co2 N5 C25 167.6(2) . . . . ?
O5 Co2 N6 C31 -3.2(2) . . . . ?
O3 Co2 N6 C31 -102.0(2) . . . . ?
O1 Co2 N6 C31 -171.7(2) . . . . ?
N5 Co2 N6 C31 86.8(2) . . . . ?
N4 Co2 N6 C31 162.0(2) . . . . ?
O5 Co2 N6 C27 169.82(19) . . . . ?
O3 Co2 N6 C27 70.98(19) . . . . ?
O1 Co2 N6 C27 1.3(4) . . . . ?
N5 Co2 N6 C27 -100.17(19) . . . . ?
N4 Co2 N6 C27 -24.96(18) . . . . ?
Co1 O1 C1 C6 -126.3(2) . . . . ?
Co2 O1 C1 C6 53.7(3) . . . . ?
Co1 O1 C1 C2 54.8(3) . . . . ?
Co2 O1 C1 C2 -125.2(2) . . . . ?
O1 C1 C2 C3 176.0(2) . . . . ?
C6 C1 C2 C3 -2.9(4) . . . . ?
O1 C1 C2 S1 1.3(4) . . . . ?
C6 C1 C2 S1 -177.7(2) . . . . ?
O12 S1 C2 C3 -121.0(2) . . . . ?
O11 S1 C2 C3 10.1(2) . . . . ?
N1 S1 C2 C3 125.6(2) . . . . ?
O12 S1 C2 C1 54.1(2) . . . . ?
O11 S1 C2 C1 -174.8(2) . . . . ?
N1 S1 C2 C1 -59.3(2) . . . . ?
C1 C2 C3 C4 0.0(4) . . . . ?
S1 C2 C3 C4 175.0(2) . . . . ?
C2 C3 C4 C5 2.3(4) . . . . ?
C2 C3 C4 C7 -175.1(3) . . . . ?
C3 C4 C5 C6 -1.6(4) . . . . ?
C7 C4 C5 C6 175.8(3) . . . . ?
C4 C5 C6 C1 -1.6(4) . . . . ?
C4 C5 C6 S2 176.7(2) . . . . ?
O1 C1 C6 C5 -175.3(2) . . . . ?
C2 C1 C6 C5 3.7(4) . . . . ?
O1 C1 C6 S2 6.5(4) . . . . ?
C2 C1 C6 S2 -174.53(19) . . . . ?
O22 S2 C6 C5 -129.7(2) . . . . ?
O21 S2 C6 C5 2.6(3) . . . . ?
N4 S2 C6 C5 117.2(2) . . . . ?
O22 S2 C6 C1 48.6(3) . . . . ?
O21 S2 C6 C1 -179.1(2) . . . . ?
N4 S2 C6 C1 -64.5(2) . . . . ?
C14 N1 C8 C9 -140.2(2) . . . . ?
S1 N1 C8 C9 97.2(2) . . . . ?
Co1 N1 C8 C9 -26.0(3) . . . . ?
C13 N2 C9 C10 -2.1(4) . . . . ?
Co1 N2 C9 C10 160.9(2) . . . . ?
C13 N2 C9 C8 174.2(2) . . . . ?
Co1 N2 C9 C8 -22.7(3) . . . . ?
N1 C8 C9 N2 33.1(3) . . . . ?
N1 C8 C9 C10 -150.6(3) . . . . ?
N2 C9 C10 C11 1.9(5) . . . . ?
C8 C9 C10 C11 -174.3(3) . . . . ?
C9 C10 C11 C12 0.1(5) . . . . ?
C10 C11 C12 C13 -1.7(5) . . . . ?
C9 N2 C13 C12 0.4(4) . . . . ?
Co1 N2 C13 C12 -162.0(2) . . . . ?
C11 C12 C13 N2 1.5(5) . . . . ?
C8 N1 C14 C15 79.1(3) . . . . ?
S1 N1 C14 C15 -157.43(19) . . . . ?
Co1 N1 C14 C15 -37.5(2) . . . . ?
C19 N3 C15 C16 -2.1(4) . . . . ?
Co1 N3 C15 C16 -172.0(2) . . . . ?
C19 N3 C15 C14 171.5(2) . . . . ?
Co1 N3 C15 C14 1.5(3) . . . . ?
N1 C14 C15 N3 26.9(3) . . . . ?
N1 C14 C15 C16 -159.5(2) . . . . ?
N3 C15 C16 C17 2.2(4) . . . . ?
C14 C15 C16 C17 -171.2(3) . . . . ?
C15 C16 C17 C18 -0.8(4) . . . . ?
C16 C17 C18 C19 -0.6(4) . . . . ?
C15 N3 C19 C18 0.7(4) . . . . ?
Co1 N3 C19 C18 169.9(2) . . . . ?
C17 C18 C19 N3 0.7(4) . . . . ?
C26 N4 C20 C21 -141.5(2) . . . . ?
S2 N4 C20 C21 95.0(2) . . . . ?
Co2 N4 C20 C21 -28.8(3) . . . . ?
C25 N5 C21 C22 -2.7(4) . . . . ?
Co2 N5 C21 C22 168.4(2) . . . . ?
C25 N5 C21 C20 176.0(2) . . . . ?
Co2 N5 C21 C20 -12.9(3) . . . . ?
N4 C20 C21 N5 29.1(3) . . . . ?
N4 C20 C21 C22 -152.2(2) . . . . ?
N5 C21 C22 C23 2.5(4) . . . . ?
C20 C21 C22 C23 -176.1(3) . . . . ?
C21 C22 C23 C24 -0.7(4) . . . . ?
C22 C23 C24 C25 -0.8(4) . . . . ?
C21 N5 C25 C24 1.1(4) . . . . ?
Co2 N5 C25 C24 -169.5(2) . . . . ?
C23 C24 C25 N5 0.6(4) . . . . ?
C20 N4 C26 C27 70.9(3) . . . . ?
S2 N4 C26 C27 -164.68(18) . . . . ?
Co2 N4 C26 C27 -44.7(2) . . . . ?
C31 N6 C27 C28 0.2(4) . . . . ?
Co2 N6 C27 C28 -173.4(2) . . . . ?
C31 N6 C27 C26 180.0(2) . . . . ?
Co2 N6 C27 C26 6.3(3) . . . . ?
N4 C26 C27 N6 28.7(3) . . . . ?
N4 C26 C27 C28 -151.5(3) . . . . ?
N6 C27 C28 C29 0.6(4) . . . . ?
C26 C27 C28 C29 -179.2(3) . . . . ?
C27 C28 C29 C30 -0.9(5) . . . . ?
C28 C29 C30 C31 0.6(5) . . . . ?
C27 N6 C31 C30 -0.6(4) . . . . ?
Co2 N6 C31 C30 172.3(2) . . . . ?
C29 C30 C31 N6 0.2(5) . . . . ?
Co2 O3 C32 O2 -5.2(4) . . . . ?
Co2 O3 C32 C33 175.81(18) . . . . ?
Co1 O2 C32 O3 3.0(4) . . . . ?
Co1 O2 C32 C33 -177.98(16) . . . . ?
O3 C32 C33 C34 175.2(2) . . . . ?
O2 C32 C33 C34 -3.9(4) . . . . ?
O3 C32 C33 C38 -4.7(4) . . . . ?
O2 C32 C33 C38 176.2(2) . . . . ?
C38 C33 C34 C35 -1.3(4) . . . . ?
C32 C33 C34 C35 178.8(2) . . . . ?
C33 C34 C35 C36 0.8(4) . . . . ?
C39 O6 C36 C35 -3.1(4) . . . . ?
C39 O6 C36 C37 176.5(2) . . . . ?
C34 C35 C36 O6 -179.4(3) . . . . ?
C34 C35 C36 C37 0.9(4) . . . . ?
C40 O7 C37 C38 10.8(4) . . . . ?
C40 O7 C37 C36 -170.0(2) . . . . ?
O6 C36 C37 O7 -0.9(4) . . . . ?
C35 C36 C37 O7 178.7(2) . . . . ?
O6 C36 C37 C38 178.2(2) . . . . ?
C35 C36 C37 C38 -2.1(4) . . . . ?
O7 C37 C38 C33 -179.3(2) . . . . ?
C36 C37 C38 C33 1.6(4) . . . . ?
C34 C33 C38 C37 0.1(4) . . . . ?
C32 C33 C38 C37 180.0(2) . . . . ?
Co1 O4 C41 O5 -36.2(5) . . . . ?
Co1 O4 C41 C42 143.5(2) . . . . ?
Co2 O5 C41 O4 22.3(4) . . . . ?
Co2 O5 C41 C42 -157.46(18) . . . . ?
O4 C41 C42 C43 -163.5(3) . . . . ?
O5 C41 C42 C43 16.3(4) . . . . ?
O4 C41 C42 C47 13.8(4) . . . . ?
O5 C41 C42 C47 -166.5(2) . . . . ?
C47 C42 C43 C44 -2.6(4) . . . . ?
C41 C42 C43 C44 174.6(3) . . . . ?
C42 C43 C44 C45 0.2(4) . . . . ?
C48 O8 C45 C44 0.0(4) . . . . ?
C48 O8 C45 C46 179.2(2) . . . . ?
C43 C44 C45 O8 -177.5(3) . . . . ?
C43 C44 C45 C46 3.2(4) . . . . ?
C49 O9 C46 C47 3.7(4) . . . . ?
C49 O9 C46 C45 -176.1(3) . . . . ?
O8 C45 C46 O9 -3.8(4) . . . . ?
C44 C45 C46 O9 175.5(2) . . . . ?
O8 C45 C46 C47 176.4(2) . . . . ?
C44 C45 C46 C47 -4.2(4) . . . . ?
O9 C46 C47 C42 -177.9(2) . . . . ?
C45 C46 C47 C42 1.8(4) . . . . ?
C43 C42 C47 C46 1.6(4) . . . . ?
C41 C42 C47 C46 -175.7(2) . . . . ?
